data_2107287
loop_
_publ_author_name
'Hori, Satoshi'
'Taminato, Sou'
'Suzuki, Kota'
'Hirayama, Masaaki'
'Kato, Yuki'
'Kanno, Ryoji'

_publ_section_title
;
 Structure--property relationships in lithium superionic conductors having
 a Li~10~GeP~2~S~12~-type structure
;
_journal_coeditor_code KC5021SUP1
_journal_issue 6
_journal_name_full 'Acta Crystallographica Section B'
_journal_page_first 727
_journal_page_last 736
_journal_paper_doi 10.1107/S2052520615022283
_journal_volume 71
_journal_year 2015
_chemical_formula_moiety 'Li9.81 P2.19 S12 Sn0.81'
_chemical_formula_sum 'Li9.81 P2.19 S12 Sn0.81'
_chemical_formula_weight 616.859
_space_group_IT_number 137
_symmetry_cell_setting tetragonal
_symmetry_Int_Tables_number 137
_symmetry_space_group_name_Hall 'P 4n 2n -1n'
_symmetry_space_group_name_H-M 'P 42/n m c :1'
_cell_angle_alpha 90
_cell_angle_beta 90
_cell_angle_gamma 90
_cell_formula_units_Z 2
_cell_length_a 8.70054(3)
_cell_length_b 8.70054(3)
_cell_length_c 12.68610(8)
_cell_measurement_reflns_used 762
_cell_measurement_temperature 12
_cell_volume 960.330(8)
_computing_publication_material 'Oishi, R. et. al., (2009). Nuc. Instrum. Methods Phys. Res. 600, 94-96.'
_computing_structure_refinement Z-Rietveld
_diffrn_ambient_temperature 12
_diffrn_measured_fraction_theta_full 'not evaluated'
_diffrn_measurement_device_type 'iMateria at J-Parc'
_diffrn_radiation_probe neutron
_diffrn_radiation_type neutron
_diffrn_radiation_wavelength '0.36 < lambda < 10.18 Ang'
_diffrn_source time-of-flight
_diffrn_source_type J-Parc
_exptl_crystal_colour Grey
_exptl_crystal_density_diffrn 2.133
_exptl_crystal_density_method 'not measured'
_exptl_crystal_description block
_pd_calc_method 'Rietveld Refinement'
_cod_data_source_file kc5021sup1.cif
_cod_data_source_block Li9.81Sn0.81P2.19S12_at_12K
_cod_original_cell_volume 960.330(9)
_cod_original_sg_symbol_H-M P4_2/nmc:1
_cod_database_code 2107287

loop_
_symmetry_equiv_pos_as_xyz
+x,+y,+z
-x,-y,+z
1/2-y,1/2+x,1/2+z
1/2+y,1/2-x,1/2+z
1/2-x,1/2+y,1/2-z
1/2+x,1/2-y,1/2-z
+y,+x,-z
-y,-x,-z
1/2-x,1/2-y,1/2-z
1/2+x,1/2+y,1/2-z
+y,-x,-z
-y,+x,-z
+x,-y,+z
-x,+y,+z
1/2-y,1/2-x,1/2+z
1/2+y,1/2+x,1/2+z

loop_
_atom_site_aniso_label
_atom_site_aniso_U_11
_atom_site_aniso_U_22
_atom_site_aniso_U_33
_atom_site_aniso_U_12
_atom_site_aniso_U_13
_atom_site_aniso_U_23
Li1 0.102(8) 0.035(5) 0.111(5) 0.012(3) -0.007(4) -0.051(4)
Li2 0.071(6) 0.039(5) 0.204(8) 0 0 0
Li3 0.074(5) 0.074(5) 0.394(13) -0.034(4) 0.115(4) -0.115(4)
Li4 0.034(6) 0.080(6) 0.043(5) 0 0 0
Sn1 0.0271(11) 0.0268(10) 0.0191(10) 0 0 0
P1 0.0271(11) 0.0268(10) 0.0191(10) 0 0 0
P2 0.0212(8) 0.0212(8) 0.0300(16) 0 0 0
S1 0.0486(14) 0.0186(15) 0.0121(13) 0 0 0.0030(15)
S2 0.0531(16) 0.0332(14) 0.0448(15) 0 0 -0.0083(13)
S3 0.0339(16) 0.0290(13) 0.0265(15) 0 0 0.0033(14)

loop_
_atom_site_label
_atom_site_type_symbol
_atom_site_occupancy
_atom_site_fract_x
_atom_site_fract_y
_atom_site_fract_z
_atom_site_B_iso_or_equiv
Li1 Li 0.486(6) 0.2551(5) 0.2718(4) 0.1817(4) 6.5(3)
Li2 Li 0.781(8) 0 0.5 -0.0607(6) 8.3(3)
Li3 Li 0.717(13) 0.2408(4) 0.2408(4) 0 14.2(5)
Li4 Li 0.744(9) 0 0 0.2458(4) 4.1(2)
Sn1 Sn 0.405 0 0.5 0.68727(10) 1.92(3)
P1 P 0.595 0 0.5 0.68727(10) 1.92(3)
P2 P 1 0 0 0.5 1.91(4)
S1 S 1 0 0.18890(18) 0.40917(16) 2.09(5)
S2 S 1 0 0.29195(19) 0.1023(2) 3.45(5)
S3 S 1 0 0.7005(2) 0.78737(16) 2.35(5)

loop_
_geom_angle_atom_site_label_1
_geom_angle_atom_site_label_2
_geom_angle_atom_site_label_3
_geom_angle
_geom_angle_site_symmetry_1
_geom_angle_site_symmetry_2
_geom_angle_site_symmetry_3
S1 Li2 S1 163.9(4) 4_455 1_556 3
S1 Li2 S2 96.05(8) 4_455 1_556 2_566
S1 Li2 S3 84.04(18) 4_455 1_556 2_565
S2 Li2 S2 82.4(2) 1_556 1_556 2_566
S2 Li2 S3 96.66(19) 1_556 1_556 2_565
S2 Li2 S3 179.0(4) 1_556 1_556 1
S3 Li2 S3 84.3(2) 2_565 1_556 1
S1 Li4 S1 76.84(16) 1 1 2
S1 Li4 S2 87.21(11) 1 1 1
S1 Li4 S2 164.0(3) 1 1 2
S1 Li4 S3 97.18(7) 1 1 7_456
S2 Li4 S2 108.74(18) 1 1 2
S2 Li4 S3 84.67(5) 1 1 7_456
S3 Li4 S3 161.7(2) 7_456 1 8_656
S2 Sn1 S2 118.46(17) 3 1 4_455
S3 Sn1 S2 107.52(11) 1 1 3
S3 Sn1 S3 107.89(12) 1 1 2_565
S2 P1 S2 118.5(2) 3 1 4_455
S3 P1 S2 107.5(6) 1 1 3
S3 P1 S3 107.9(12) 1 1 2_565
S1 P2 S1 109.24(6) 1 1 7_556
S1 P2 S1 109.93(12) 1 1 2

loop_
_geom_bond_atom_site_label_1
_geom_bond_atom_site_label_2
_geom_bond_distance
_geom_bond_site_symmetry_1
_geom_bond_site_symmetry_2
Li1 S1 2.447(5) 1 6
Li1 S2 2.443(4) 1 1
Li1 S3 2.442(4) 1 4_454
Li1 S3 2.428(4) 1 8_656
Li2 S1 2.734(2) 1_556 3
Li2 S2 2.748(7) 1_556 1_556
Li2 S3 2.600(6) 1_556 1
Li3 S1 2.606(4) 1 3_554
Li3 S2 2.504(3) 1 1
Li4 S1 2.645(5) 1 1
Li4 S2 3.125(4) 1 1
Li4 S3 2.640(2) 1 7_456
P1 S2 2.107(2) 1 4_455
P1 S3 2.157(2) 1 1
Sn1 S2 2.107(2) 1 4_455
Sn1 S3 2.157(2) 1 1
P2 S1 2.0073(17) 1 1
Li1 Li1 1.775(12) 1 9
Li1 Li3 2.324(6) 1 1
Li1 Li4 3.343(5) 1 1
Li1 Li4 3.054(5) 1 5
Li2 Li3 3.173(2) 1_556 1_556

_cod_database_fobs_code 2107287
